data_4302392
loop_
_publ_author_name
'Panda, Tarun K.'
'Trambitas, Alexandra G.'
'Bannenberg, Thomas'
'Hrib, Cristian G.'
'Randoll, S\"oren'
'Jones, Peter G.'
'Tamm, Matthias'

_publ_section_title
;
 Imidazolin-2-iminato Complexes of Rare Earth Metals with Very Short
 Metal--Nitrogen Bonds: Experimental and Theoretical Studies
;
_journal_coden_ASTM INOCAJ
_journal_issue 12
_journal_name_full 'Inorganic chemistry'
_journal_page_first 5462
_journal_page_last 5472
_journal_paper_doi 10.1021/ic900503q
_journal_volume 48
_journal_year 2009
_chemical_formula_sum 'C43 H60 N3 O2 Sc'
_chemical_formula_weight 695.90
_space_group_IT_number 2
_symmetry_cell_setting triclinic
_symmetry_space_group_name_Hall '-P 1'
_symmetry_space_group_name_H-M 'P -1'
_atom_sites_solution_hydrogens geom
_atom_sites_solution_primary direct
_atom_sites_solution_secondary difmap
_audit_creation_method SHELXL-97
_cell_angle_alpha 92.590(3)
_cell_angle_beta 92.633(3)
_cell_angle_gamma 107.290(3)
_cell_formula_units_Z 4
_cell_length_a 10.4088(14)
_cell_length_b 10.7170(14)
_cell_length_c 37.471(2)
_cell_measurement_reflns_used 8438
_cell_measurement_temperature 133(2)
_cell_measurement_theta_max 26
_cell_measurement_theta_min 2
_cell_volume 3979.2(8)
_computing_cell_refinement 'Bruker SAINT'
_computing_data_collection 'Bruker SMART'
_computing_data_reduction 'Bruker SAINT'
_computing_molecular_graphics 'Siemens XP'
_computing_publication_material SHELXL-97
_computing_structure_refinement 'SHELXL-97 (Sheldrick, 1997)'
_computing_structure_solution 'SHELXS-97 (Sheldrick, 1990)'
_diffrn_ambient_temperature 133(2)
_diffrn_detector_area_resol_mean 8.192
_diffrn_measured_fraction_theta_full 0.997
_diffrn_measured_fraction_theta_max 0.997
_diffrn_measurement_device_type 'Bruker SMART 1000 CCD'
_diffrn_measurement_method '\w- and \f-scans'
_diffrn_radiation_monochromator graphite
_diffrn_radiation_source 'fine-focus sealed tube'
_diffrn_radiation_type MoK\a
_diffrn_radiation_wavelength 0.71073
_diffrn_reflns_av_R_equivalents 0.0766
_diffrn_reflns_av_sigmaI/netI 0.0886
_diffrn_reflns_limit_h_max 13
_diffrn_reflns_limit_h_min -13
_diffrn_reflns_limit_k_max 13
_diffrn_reflns_limit_k_min -13
_diffrn_reflns_limit_l_max 46
_diffrn_reflns_limit_l_min -46
_diffrn_reflns_number 62963
_diffrn_reflns_theta_full 26.00
_diffrn_reflns_theta_max 26.37
_diffrn_reflns_theta_min 1.09
_diffrn_standards_decay_% 0
_exptl_absorpt_coefficient_mu 0.223
_exptl_absorpt_correction_T_max 0.9589
_exptl_absorpt_correction_T_min 0.9261
_exptl_absorpt_correction_type multi-scan
_exptl_absorpt_process_details SADABS
_exptl_crystal_colour yellow
_exptl_crystal_density_diffrn 1.162
_exptl_crystal_density_method 'not measured'
_exptl_crystal_description tablet
_exptl_crystal_F_000 1504
_exptl_crystal_size_max 0.35
_exptl_crystal_size_mid 0.27
_exptl_crystal_size_min 0.19
_refine_diff_density_max 0.468
_refine_diff_density_min -0.356
_refine_diff_density_rms 0.065
_refine_ls_extinction_method none
_refine_ls_goodness_of_fit_ref 1.038
_refine_ls_hydrogen_treatment 'rigid methyls, others riding'
_refine_ls_matrix_type full
_refine_ls_number_parameters 908
_refine_ls_number_reflns 16219
_refine_ls_number_restraints 13
_refine_ls_restrained_S_all 1.040
_refine_ls_R_factor_all 0.1207
_refine_ls_R_factor_gt 0.0600
_refine_ls_shift/su_max 0.001
_refine_ls_shift/su_mean 0.000
_refine_ls_structure_factor_coef Fsqd
_refine_ls_weighting_details 'calc w=1/[\s^2^(Fo^2^)+(0.0723P)^2^+2.2092P] where P=(Fo^2^+2Fc^2^)/3'
_refine_ls_weighting_scheme calc
_refine_ls_wR_factor_gt 0.1403
_refine_ls_wR_factor_ref 0.1658
_reflns_number_gt 9649
_reflns_number_total 16219
_reflns_threshold_expression >2sigma(I)
_cod_duplicate_entry 4338639
_cod_data_source_file ic900503q_si_002_4.cif
_cod_data_source_block tarun81
_cod_database_code 4302392

loop_
_symmetry_equiv_pos_as_xyz
'x, y, z'
'-x, -y, -z'

loop_
_atom_site_label
_atom_site_type_symbol
_atom_site_fract_x
_atom_site_fract_y
_atom_site_fract_z
_atom_site_U_iso_or_equiv
_atom_site_adp_type
_atom_site_occupancy
_atom_site_symmetry_multiplicity
_atom_site_calc_flag
_atom_site_refinement_flags
_atom_site_disorder_assembly
_atom_site_disorder_group
Sc1 Sc 0.28045(5) 0.49011(5) 0.186026(14) 0.01876(14) Uani 1 1 d . . .
O1 O 0.4380(2) 0.67462(19) 0.17397(5) 0.0252(5) Uani 1 1 d . . .
N1 N 0.3205(2) 0.4111(2) 0.14062(6) 0.0199(5) Uani 1 1 d . . .
N2 N 0.3559(2) 0.3614(2) 0.07930(6) 0.0195(5) Uani 1 1 d . . .
N3 N 0.3581(2) 0.2123(2) 0.11764(6) 0.0191(5) Uani 1 1 d . . .
C1 C 0.3421(3) 0.3380(3) 0.11604(7) 0.0175(6) Uani 1 1 d . . .
C2 C 0.3780(3) 0.2559(3) 0.06056(8) 0.0248(7) Uani 1 1 d . . .
H2 H 0.3906 0.2492 0.0357 0.030 Uiso 1 1 calc R . .
C3 C 0.3785(3) 0.1648(3) 0.08403(8) 0.0237(7) Uani 1 1 d . . .
H3 H 0.3908 0.0819 0.0785 0.028 Uiso 1 1 calc R . .
C4 C 0.3618(3) 0.4850(3) 0.06539(7) 0.0195(6) Uani 1 1 d . . .
C5 C 0.4876(3) 0.5685(3) 0.05774(7) 0.0229(7) Uani 1 1 d . . .
C6 C 0.4900(3) 0.6888(3) 0.04393(8) 0.0310(8) Uani 1 1 d . . .
H6 H 0.5733 0.7472 0.0379 0.037 Uiso 1 1 calc R . .
C7 C 0.3734(3) 0.7235(3) 0.03902(9) 0.0338(8) Uani 1 1 d . . .
H7 H 0.3771 0.8055 0.0298 0.041 Uiso 1 1 calc R . .
C8 C 0.2512(3) 0.6397(3) 0.04748(8) 0.0298(8) Uani 1 1 d . . .
H8 H 0.1718 0.6653 0.0442 0.036 Uiso 1 1 calc R . .
C9 C 0.2425(3) 0.5182(3) 0.06075(8) 0.0225(7) Uani 1 1 d . . .
C10 C 0.1068(3) 0.4248(3) 0.06849(9) 0.0297(7) Uani 1 1 d . . .
H10 H 0.1240 0.3543 0.0829 0.036 Uiso 1 1 calc R . .
C11 C 0.0245(3) 0.4917(4) 0.09023(11) 0.0485(10) Uani 1 1 d . . .
H11A H 0.0773 0.5344 0.1121 0.058 Uiso 1 1 calc R . .
H11B H -0.0582 0.4266 0.0965 0.058 Uiso 1 1 calc R . .
H11C H 0.0011 0.5575 0.0761 0.058 Uiso 1 1 calc R . .
C12 C 0.0287(4) 0.3605(4) 0.03401(11) 0.0677(14) Uani 1 1 d . . .
H12A H 0.0156 0.4280 0.0187 0.081 Uiso 1 1 calc R . .
H12B H -0.0592 0.3021 0.0395 0.081 Uiso 1 1 calc R . .
H12C H 0.0793 0.3098 0.0215 0.081 Uiso 1 1 calc R . .
C13 C 0.6176(3) 0.5358(3) 0.06583(8) 0.0287(7) Uani 1 1 d . . .
H13 H 0.5940 0.4394 0.0686 0.034 Uiso 1 1 calc R . .
C14 C 0.7137(4) 0.5686(5) 0.03577(9) 0.0513(11) Uani 1 1 d . . .
H14A H 0.6668 0.5262 0.0131 0.062 Uiso 1 1 calc R . .
H14B H 0.7914 0.5370 0.0410 0.062 Uiso 1 1 calc R . .
H14C H 0.7448 0.6637 0.0339 0.062 Uiso 1 1 calc R . .
C15 C 0.6851(4) 0.6052(4) 0.10119(9) 0.0436(10) Uani 1 1 d . . .
H15A H 0.7113 0.7002 0.0990 0.052 Uiso 1 1 calc R . .
H15B H 0.7654 0.5787 0.1071 0.052 Uiso 1 1 calc R . .
H15C H 0.6220 0.5816 0.1201 0.052 Uiso 1 1 calc R . .
C16 C 0.3532(3) 0.1451(3) 0.15002(7) 0.0190(6) Uani 1 1 d . . .
C17 C 0.2389(3) 0.0402(3) 0.15497(8) 0.0216(6) Uani 1 1 d . . .
C18 C 0.2376(3) -0.0237(3) 0.18681(8) 0.0275(7) Uani 1 1 d . . .
H18 H 0.1618 -0.0955 0.1911 0.033 Uiso 1 1 calc R . .
C19 C 0.3446(3) 0.0162(3) 0.21200(9) 0.0310(8) Uani 1 1 d . . .
H19 H 0.3422 -0.0288 0.2334 0.037 Uiso 1 1 calc R . .
C20 C 0.4553(3) 0.1209(3) 0.20649(8) 0.0286(7) Uani 1 1 d . . .
H20 H 0.5278 0.1478 0.2242 0.034 Uiso 1 1 calc R . .
C21 C 0.4622(3) 0.1874(3) 0.17535(8) 0.0229(7) Uani 1 1 d . . .
C22 C 0.5869(3) 0.2994(3) 0.16821(9) 0.0295(7) Uani 1 1 d . . .
H22 H 0.5558 0.3615 0.1534 0.035 Uiso 1 1 calc R . .
C23 C 0.6613(4) 0.3768(4) 0.20198(10) 0.0472(10) Uani 1 1 d . . .
H23A H 0.5970 0.4018 0.2169 0.057 Uiso 1 1 calc R . .
H23B H 0.7297 0.4557 0.1954 0.057 Uiso 1 1 calc R . .
H23C H 0.7051 0.3226 0.2154 0.057 Uiso 1 1 calc R . .
C24 C 0.6813(4) 0.2478(4) 0.14606(10) 0.0479(10) Uani 1 1 d . . .
H24A H 0.7182 0.1905 0.1603 0.057 Uiso 1 1 calc R . .
H24B H 0.7551 0.3215 0.1390 0.057 Uiso 1 1 calc R . .
H24C H 0.6312 0.1982 0.1246 0.057 Uiso 1 1 calc R . .
C25 C 0.1196(3) -0.0041(3) 0.12735(8) 0.0253(7) Uani 1 1 d . . .
H25 H 0.1303 0.0654 0.1098 0.030 Uiso 1 1 calc R . .
C26 C -0.0153(3) -0.0229(4) 0.14380(11) 0.0507(11) Uani 1 1 d . . .
H26A H -0.0282 -0.0906 0.1612 0.061 Uiso 1 1 calc R . .
H26B H -0.0880 -0.0498 0.1249 0.061 Uiso 1 1 calc R . .
H26C H -0.0164 0.0597 0.1559 0.061 Uiso 1 1 calc R . .
C27 C 0.1190(4) -0.1302(4) 0.10690(11) 0.0513(11) Uani 1 1 d . . .
H27A H 0.2066 -0.1186 0.0968 0.062 Uiso 1 1 calc R . .
H27B H 0.0480 -0.1517 0.0875 0.062 Uiso 1 1 calc R . .
H27C H 0.1019 -0.2015 0.1232 0.062 Uiso 1 1 calc R . .
C28 C 0.5438(3) 0.7657(3) 0.19648(9) 0.0369(9) Uani 1 1 d . . .
H28A H 0.5981 0.7191 0.2098 0.044 Uiso 1 1 calc R . .
H28B H 0.5057 0.8151 0.2139 0.044 Uiso 1 1 calc R . .
C29 C 0.6277(3) 0.8552(3) 0.17156(9) 0.0381(9) Uani 1 1 d . . .
H29A H 0.6958 0.8179 0.1616 0.046 Uiso 1 1 calc R . .
H29B H 0.6742 0.9418 0.1838 0.046 Uiso 1 1 calc R . .
C30 C 0.5264(3) 0.8658(3) 0.14253(9) 0.0345(8) Uani 1 1 d . . .
H30A H 0.4920 0.9407 0.1482 0.041 Uiso 1 1 calc R . .
H30B H 0.5672 0.8770 0.1191 0.041 Uiso 1 1 calc R . .
C31 C 0.4148(3) 0.7378(3) 0.14217(8) 0.0281(7) Uani 1 1 d . . .
H31A H 0.3259 0.7539 0.1422 0.034 Uiso 1 1 calc R . .
H31B H 0.4163 0.6819 0.1205 0.034 Uiso 1 1 calc R . .
C36 C 0.1732(5) 0.2957(4) 0.21702(10) 0.0476(11) Uani 1 1 d . . .
H36 H 0.1597 0.2039 0.2163 0.057 Uiso 1 1 calc R . .
C37 C 0.0695(4) 0.3292(4) 0.19813(10) 0.0480(11) Uani 1 1 d . . .
H37 H 0.0019 0.2544 0.1876 0.058 Uiso 1 1 calc R . .
C38 C 0.0418(3) 0.4462(4) 0.19107(9) 0.0434(10) Uani 1 1 d . . .
H38 H -0.0339 0.4332 0.1746 0.052 Uiso 1 1 calc R . .
C39 C 0.0996(4) 0.5772(4) 0.20257(9) 0.0388(9) Uani 1 1 d . . .
H39 H 0.0571 0.6337 0.1914 0.047 Uiso 1 1 calc R . .
C40 C 0.2053(4) 0.6435(3) 0.22673(9) 0.0344(8) Uani 1 1 d . . .
H40 H 0.2095 0.7326 0.2312 0.041 Uiso 1 1 calc R . .
C41 C 0.3066(3) 0.6108(3) 0.24600(8) 0.0350(9) Uani 1 1 d . . .
H41 H 0.3619 0.6825 0.2609 0.042 Uiso 1 1 calc R . .
C42 C 0.3472(3) 0.4987(4) 0.24883(8) 0.0364(9) Uani 1 1 d . . .
H42 H 0.4314 0.5152 0.2620 0.044 Uiso 1 1 calc R . .
C43 C 0.2917(4) 0.3672(4) 0.23668(9) 0.0425(10) Uani 1 1 d . . .
H43 H 0.3472 0.3147 0.2433 0.051 Uiso 1 1 calc R . .
Sc2 Sc 0.84621(6) -0.08244(6) 0.305507(14) 0.02311(15) Uani 1 1 d . . .
O2 O 1.0125(2) -0.1658(2) 0.32433(5) 0.0276(5) Uani 1 1 d . . .
N4 N 0.8754(2) 0.0143(2) 0.35248(6) 0.0226(6) Uani 1 1 d . . .
N5 N 0.9023(2) 0.2292(2) 0.37978(6) 0.0234(6) Uani 1 1 d . . .
N6 N 0.8858(2) 0.0699(2) 0.41580(6) 0.0205(5) Uani 1 1 d . . .
C51 C 0.8865(3) 0.0939(3) 0.37916(7) 0.0191(6) Uani 1 1 d . . .
C52 C 0.9146(3) 0.2821(3) 0.41456(8) 0.0267(7) Uani 1 1 d . . .
H52 H 0.9279 0.3716 0.4216 0.032 Uiso 1 1 calc R . .
C53 C 0.9045(3) 0.1855(3) 0.43662(8) 0.0253(7) Uani 1 1 d . . .
H53 H 0.9093 0.1943 0.4620 0.030 Uiso 1 1 calc R . .
C54 C 0.9116(3) 0.2978(3) 0.34750(8) 0.0229(7) Uani 1 1 d . . .
C55 C 0.7997(3) 0.3327(3) 0.33426(8) 0.0270(7) Uani 1 1 d . B .
C56 C 0.8100(3) 0.3932(3) 0.30229(8) 0.0292(7) Uani 1 1 d . . .
H56 H 0.7353 0.4174 0.2927 0.035 Uiso 1 1 calc R . .
C57 C 0.9262(3) 0.4194(3) 0.28383(8) 0.0307(8) Uani 1 1 d . . .
H57 H 0.9306 0.4596 0.2616 0.037 Uiso 1 1 calc R . .
C58 C 1.0360(3) 0.3864(3) 0.29797(8) 0.0285(7) Uani 1 1 d . . .
H58 H 1.1164 0.4063 0.2855 0.034 Uiso 1 1 calc R . .
C59 C 1.0313(3) 0.3249(3) 0.33004(8) 0.0248(7) Uani 1 1 d . . .
C60 C 1.1535(3) 0.2911(3) 0.34512(9) 0.0335(8) Uani 1 1 d . . .
H60 H 1.1297 0.2469 0.3679 0.040 Uiso 1 1 calc R . .
C61 C 1.1960(4) 0.1988(4) 0.31974(10) 0.0477(10) Uani 1 1 d . . .
H61A H 1.1217 0.1175 0.3151 0.057 Uiso 1 1 calc R . .
H61B H 1.2748 0.1790 0.3305 0.057 Uiso 1 1 calc R . .
H61C H 1.2191 0.2401 0.2971 0.057 Uiso 1 1 calc R . .
C62 C 1.2707(4) 0.4155(4) 0.35377(15) 0.0747(15) Uani 1 1 d . . .
H62A H 1.3462 0.3931 0.3656 0.090 Uiso 1 1 calc R . .
H62B H 1.2418 0.4757 0.3697 0.090 Uiso 1 1 calc R . .
H62C H 1.2993 0.4575 0.3316 0.090 Uiso 1 1 calc R . .
C63 C 0.6703(4) 0.3072(4) 0.35409(10) 0.0453(10) Uani 1 1 d D . .
H63 H 0.6886 0.2503 0.3729 0.054 Uiso 1 1 calc R A 1
C64 C 0.6641(5) 0.4198(5) 0.37654(17) 0.0376(17) Uani 0.688(11) 1 d PDU B 1
H64A H 0.6776 0.4960 0.3621 0.045 Uiso 0.688(11) 1 calc PR B 1
H64B H 0.7349 0.4388 0.3959 0.045 Uiso 0.688(11) 1 calc PR B 1
H64C H 0.5758 0.4002 0.3867 0.045 Uiso 0.688(11) 1 calc PR B 1
C65 C 0.5592(8) 0.2212(15) 0.3359(4) 0.229(13) Uani 0.688(11) 1 d PD B 1
H65A H 0.5736 0.1352 0.3326 0.275 Uiso 0.688(11) 1 calc PR B 1
H65B H 0.5452 0.2538 0.3124 0.275 Uiso 0.688(11) 1 calc PR B 1
H65C H 0.4796 0.2133 0.3496 0.275 Uiso 0.688(11) 1 calc PR B 1
C64' C 0.620(2) 0.4211(15) 0.3568(6) 0.081(6) Uiso 0.312(11) 1 d PDU B 2
H64D H 0.6843 0.4957 0.3466 0.097 Uiso 0.312(11) 1 calc PR B 2
H64E H 0.6105 0.4432 0.3820 0.097 Uiso 0.312(11) 1 calc PR B 2
H64F H 0.5325 0.4008 0.3435 0.097 Uiso 0.312(11) 1 calc PR B 2
C65' C 0.5982(11) 0.1766(10) 0.3664(3) 0.027(3) Uiso 0.312(11) 1 d PD B 2
H65D H 0.6443 0.1133 0.3588 0.032 Uiso 0.312(11) 1 calc PR B 2
H65E H 0.5054 0.1485 0.3559 0.032 Uiso 0.312(11) 1 calc PR B 2
H65F H 0.5973 0.1818 0.3926 0.032 Uiso 0.312(11) 1 calc PR B 2
C66 C 0.8867(3) -0.0531(3) 0.42895(7) 0.0205(7) Uani 1 1 d . . .
C67 C 0.7668(3) -0.1571(3) 0.42565(8) 0.0236(7) Uani 1 1 d . . .
C68 C 0.7715(3) -0.2761(3) 0.43816(8) 0.0318(8) Uani 1 1 d . . .
H68 H 0.6918 -0.3486 0.4364 0.038 Uiso 1 1 calc R . .
C69 C 0.8894(4) -0.2909(3) 0.45310(9) 0.0353(8) Uani 1 1 d . . .
H69 H 0.8899 -0.3730 0.4616 0.042 Uiso 1 1 calc R . .
C70 C 1.0071(3) -0.1868(3) 0.45577(8) 0.0326(8) Uani 1 1 d . . .
H70 H 1.0876 -0.1979 0.4662 0.039 Uiso 1 1 calc R . .
C71 C 1.0083(3) -0.0654(3) 0.44321(7) 0.0239(7) Uani 1 1 d . . .
C72 C 1.1394(3) 0.0449(3) 0.44293(8) 0.0301(8) Uani 1 1 d . . .
H72 H 1.1160 0.1287 0.4422 0.036 Uiso 1 1 calc R . .
C73 C 1.2117(3) 0.0306(4) 0.40885(9) 0.0401(9) Uani 1 1 d . . .
H73A H 1.2387 -0.0495 0.4091 0.048 Uiso 1 1 calc R . .
H73B H 1.2918 0.1064 0.4079 0.048 Uiso 1 1 calc R . .
H73C H 1.1506 0.0257 0.3878 0.048 Uiso 1 1 calc R . .
C74 C 1.2342(4) 0.0562(4) 0.47590(10) 0.0514(11) Uani 1 1 d . . .
H74A H 1.1863 0.0625 0.4975 0.062 Uiso 1 1 calc R . .
H74B H 1.3117 0.1347 0.4752 0.062 Uiso 1 1 calc R . .
H74C H 1.2657 -0.0214 0.4763 0.062 Uiso 1 1 calc R . .
C75 C 0.6370(3) -0.1382(3) 0.40995(9) 0.0291(7) Uani 1 1 d . . .
H75 H 0.6612 -0.0806 0.3895 0.035 Uiso 1 1 calc R . .
C76 C 0.5334(4) -0.2644(4) 0.39537(10) 0.0429(9) Uani 1 1 d . . .
H76A H 0.5740 -0.3094 0.3778 0.051 Uiso 1 1 calc R . .
H76B H 0.4562 -0.2442 0.3838 0.051 Uiso 1 1 calc R . .
H76C H 0.5030 -0.3210 0.4151 0.051 Uiso 1 1 calc R . .
C77 C 0.5751(3) -0.0667(4) 0.43744(10) 0.0457(10) Uani 1 1 d . . .
H77A H 0.5481 -0.1215 0.4577 0.055 Uiso 1 1 calc R . .
H77B H 0.4959 -0.0490 0.4262 0.055 Uiso 1 1 calc R . .
H77C H 0.6418 0.0161 0.4460 0.055 Uiso 1 1 calc R . .
C78 C 0.9815(3) -0.2542(3) 0.35325(9) 0.0330(8) Uani 1 1 d . . .
H78A H 0.8989 -0.3275 0.3466 0.040 Uiso 1 1 calc R . .
H78B H 0.9671 -0.2070 0.3753 0.040 Uiso 1 1 calc R . .
C79 C 1.1024(4) -0.3055(4) 0.35921(9) 0.0428(9) Uani 1 1 d . . .
H79A H 1.1392 -0.2871 0.3844 0.051 Uiso 1 1 calc R . .
H79B H 1.0765 -0.4011 0.3534 0.051 Uiso 1 1 calc R . .
C80 C 1.2049(4) -0.2326(4) 0.33408(10) 0.0474(10) Uani 1 1 d . . .
H80A H 1.2687 -0.1531 0.3464 0.057 Uiso 1 1 calc R . .
H80B H 1.2561 -0.2891 0.3242 0.057 Uiso 1 1 calc R . .
C81 C 1.1178(3) -0.1976(4) 0.30503(9) 0.0390(9) Uani 1 1 d . . .
H81A H 1.1704 -0.1215 0.2924 0.047 Uiso 1 1 calc R . .
H81B H 1.0791 -0.2724 0.2874 0.047 Uiso 1 1 calc R . .
C86 C 0.7075(5) 0.0239(4) 0.27213(10) 0.0537(12) Uani 1 1 d . . .
H86 H 0.6770 0.0991 0.2726 0.064 Uiso 1 1 calc R . .
C87 C 0.8289(5) 0.0441(4) 0.25547(10) 0.0509(11) Uani 1 1 d . . .
H87 H 0.8689 0.1331 0.2506 0.061 Uiso 1 1 calc R . .
C88 C 0.9039(4) -0.0360(4) 0.24446(9) 0.0439(10) Uani 1 1 d . . .
H88 H 0.9842 0.0107 0.2340 0.053 Uiso 1 1 calc R . .
C89 C 0.8889(4) -0.1680(4) 0.24524(8) 0.0423(9) Uani 1 1 d . . .
H89 H 0.9533 -0.1932 0.2318 0.051 Uiso 1 1 calc R . .
C90 C 0.8024(4) -0.2738(3) 0.26097(9) 0.0389(9) Uani 1 1 d . . .
H90 H 0.8221 -0.3533 0.2555 0.047 Uiso 1 1 calc R . .
C91 C 0.6941(4) -0.2919(3) 0.28274(9) 0.0383(9) Uani 1 1 d . . .
H91 H 0.6663 -0.3767 0.2917 0.046 Uiso 1 1 calc R . .
C92 C 0.6175(3) -0.2120(4) 0.29422(9) 0.0404(9) Uani 1 1 d . . .
H92 H 0.5490 -0.2547 0.3093 0.048 Uiso 1 1 calc R . .
C93 C 0.6191(4) -0.0826(4) 0.28850(9) 0.0475(11) Uani 1 1 d . . .
H93 H 0.5439 -0.0618 0.2977 0.057 Uiso 1 1 calc R . .
O3 O 0.3258(2) 0.0060(3) -0.00322(7) 0.0479(7) Uani 1 1 d . . .
O4 O 0.8251(3) 0.3807(3) 0.49639(8) 0.0610(8) Uani 1 1 d . . .
C101 C 0.1855(4) -0.0146(4) -0.00142(11) 0.0511(11) Uani 1 1 d . . .
H10A H 0.1679 0.0519 0.0152 0.061 Uiso 1 1 calc R . .
H10B H 0.1409 -0.1027 0.0068 0.061 Uiso 1 1 calc R . .
C102 C 0.1350(4) -0.0024(5) -0.03913(12) 0.0598(12) Uani 1 1 d . . .
H10C H 0.1338 0.0882 -0.0427 0.072 Uiso 1 1 calc R . .
H10D H 0.0430 -0.0629 -0.0445 0.072 Uiso 1 1 calc R . .
C103 C 0.2348(4) -0.0388(4) -0.06264(10) 0.0538(11) Uani 1 1 d . . .
H10E H 0.1905 -0.1196 -0.0778 0.065 Uiso 1 1 calc R . .
H10F H 0.2760 0.0328 -0.0782 0.065 Uiso 1 1 calc R . .
C104 C 0.3386(4) -0.0601(4) -0.03631(11) 0.0501(10) Uani 1 1 d . . .
H10G H 0.3221 -0.1547 -0.0333 0.060 Uiso 1 1 calc R . .
H10H H 0.4302 -0.0236 -0.0447 0.060 Uiso 1 1 calc R . .
C111 C 0.6856(4) 0.3115(4) 0.49067(14) 0.0643(13) Uani 1 1 d . . .
H11D H 0.6607 0.2368 0.5062 0.077 Uiso 1 1 calc R . .
H11E H 0.6642 0.2775 0.4654 0.077 Uiso 1 1 calc R . .
C112 C 0.6121(4) 0.4048(4) 0.49950(13) 0.0619(12) Uani 1 1 d . . .
H11F H 0.5263 0.3605 0.5101 0.074 Uiso 1 1 calc R . .
H11G H 0.5922 0.4473 0.4779 0.074 Uiso 1 1 calc R . .
C113 C 0.7073(5) 0.5055(5) 0.52662(12) 0.0655(13) Uani 1 1 d . . .
H11H H 0.7242 0.5954 0.5186 0.079 Uiso 1 1 calc R . .
H11I H 0.6697 0.5011 0.5505 0.079 Uiso 1 1 calc R . .
C114 C 0.8347(5) 0.4656(5) 0.52754(12) 0.0684(13) Uani 1 1 d . . .
H11J H 0.9147 0.5436 0.5273 0.082 Uiso 1 1 calc R . .
H11K H 0.8426 0.4196 0.5495 0.082 Uiso 1 1 calc R . .

loop_
_atom_site_aniso_label
_atom_site_aniso_U_11
_atom_site_aniso_U_22
_atom_site_aniso_U_33
_atom_site_aniso_U_23
_atom_site_aniso_U_13
_atom_site_aniso_U_12
Sc1 0.0204(3) 0.0180(3) 0.0174(3) -0.0001(2) 0.0038(2) 0.0047(2)
O1 0.0283(12) 0.0224(12) 0.0179(11) 0.0018(9) -0.0008(9) -0.0027(9)
N1 0.0241(13) 0.0187(14) 0.0187(13) 0.0019(11) 0.0034(10) 0.0086(11)
N2 0.0246(13) 0.0213(14) 0.0144(12) 0.0004(10) 0.0032(10) 0.0097(11)
N3 0.0230(13) 0.0168(13) 0.0189(12) 0.0001(10) 0.0024(10) 0.0078(10)
C1 0.0162(14) 0.0169(16) 0.0195(15) 0.0037(12) 0.0013(11) 0.0046(12)
C2 0.0323(17) 0.0244(18) 0.0184(15) -0.0043(13) 0.0018(13) 0.0104(14)
C3 0.0296(17) 0.0183(17) 0.0241(16) -0.0042(13) 0.0021(13) 0.0096(13)
C4 0.0276(16) 0.0188(16) 0.0113(14) 0.0017(12) 0.0007(12) 0.0059(13)
C5 0.0260(16) 0.0267(18) 0.0148(15) 0.0017(13) 0.0007(12) 0.0060(13)
C6 0.0318(18) 0.0261(19) 0.0301(18) 0.0071(15) 0.0030(14) 0.0000(14)
C7 0.046(2) 0.0239(19) 0.0305(18) 0.0101(15) -0.0043(15) 0.0082(16)
C8 0.0374(19) 0.0281(19) 0.0269(17) 0.0048(14) -0.0032(14) 0.0145(15)
C9 0.0259(16) 0.0220(17) 0.0189(15) 0.0014(13) 0.0003(12) 0.0063(13)
C10 0.0278(17) 0.0290(19) 0.0331(18) 0.0066(15) 0.0031(14) 0.0090(14)
C11 0.0272(19) 0.057(3) 0.061(3) -0.003(2) 0.0084(18) 0.0121(18)
C12 0.059(3) 0.058(3) 0.057(3) -0.022(2) 0.012(2) -0.025(2)
C13 0.0250(17) 0.0314(19) 0.0299(18) -0.0024(15) 0.0011(14) 0.0092(14)
C14 0.038(2) 0.089(3) 0.030(2) 0.002(2) 0.0053(16) 0.023(2)
C15 0.034(2) 0.070(3) 0.0302(19) -0.0050(18) -0.0030(15) 0.0217(19)
C16 0.0221(15) 0.0175(16) 0.0204(15) 0.0009(12) -0.0007(12) 0.0111(12)
C17 0.0246(16) 0.0151(16) 0.0266(16) -0.0019(13) 0.0006(13) 0.0088(13)
C18 0.0297(18) 0.0203(17) 0.0342(18) 0.0047(14) 0.0070(14) 0.0088(14)
C19 0.045(2) 0.0271(19) 0.0262(17) 0.0100(14) 0.0027(15) 0.0174(16)
C20 0.0314(18) 0.0298(19) 0.0260(17) 0.0000(14) -0.0079(14) 0.0132(15)
C21 0.0230(16) 0.0196(17) 0.0281(17) -0.0002(13) -0.0002(13) 0.0099(13)
C22 0.0240(17) 0.0270(19) 0.0346(19) 0.0035(15) -0.0029(14) 0.0036(14)
C23 0.0287(19) 0.051(3) 0.051(2) -0.0178(19) 0.0001(17) -0.0014(17)
C24 0.032(2) 0.051(3) 0.051(2) -0.0099(19) 0.0112(17) -0.0030(18)
C25 0.0222(16) 0.0200(17) 0.0315(17) 0.0002(14) -0.0037(13) 0.0042(13)
C26 0.030(2) 0.065(3) 0.052(2) -0.011(2) 0.0005(17) 0.0101(19)
C27 0.052(2) 0.045(3) 0.054(3) -0.014(2) -0.018(2) 0.016(2)
C28 0.0344(19) 0.036(2) 0.0299(18) 0.0013(16) -0.0080(15) -0.0034(16)
C29 0.0292(19) 0.030(2) 0.046(2) -0.0001(17) 0.0010(16) -0.0044(15)
C30 0.047(2) 0.0245(19) 0.0259(17) 0.0040(14) 0.0103(15) 0.0008(16)
C31 0.0304(18) 0.0270(18) 0.0268(17) 0.0055(14) -0.0041(14) 0.0087(14)
C36 0.078(3) 0.019(2) 0.046(2) 0.0082(17) 0.044(2) 0.009(2)
C37 0.038(2) 0.045(3) 0.044(2) -0.0174(19) 0.0217(18) -0.0146(19)
C38 0.0200(18) 0.076(3) 0.030(2) -0.004(2) 0.0037(14) 0.0087(19)
C39 0.038(2) 0.055(3) 0.036(2) 0.0151(19) 0.0156(17) 0.0302(19)
C40 0.052(2) 0.0209(18) 0.0342(19) 0.0025(15) 0.0258(18) 0.0139(16)
C41 0.038(2) 0.038(2) 0.0175(16) -0.0082(15) 0.0078(14) -0.0062(17)
C42 0.0277(18) 0.065(3) 0.0182(17) 0.0119(17) 0.0037(14) 0.0152(18)
C43 0.059(3) 0.051(3) 0.036(2) 0.0275(19) 0.0297(19) 0.038(2)
Sc2 0.0350(4) 0.0201(3) 0.0139(3) -0.0016(2) -0.0040(2) 0.0089(3)
O2 0.0365(12) 0.0323(13) 0.0183(11) 0.0010(9) 0.0031(9) 0.0170(10)
N4 0.0296(14) 0.0203(14) 0.0185(13) 0.0008(11) 0.0002(11) 0.0086(11)
N5 0.0347(15) 0.0192(14) 0.0163(13) -0.0013(11) 0.0007(11) 0.0085(11)
N6 0.0249(13) 0.0221(14) 0.0151(12) -0.0004(10) -0.0010(10) 0.0085(11)
C51 0.0197(15) 0.0240(17) 0.0150(14) 0.0005(13) -0.0014(11) 0.0092(13)
C52 0.0335(18) 0.0216(17) 0.0231(16) -0.0066(13) 0.0017(13) 0.0067(14)
C53 0.0323(18) 0.0280(18) 0.0166(15) -0.0069(13) -0.0009(13) 0.0120(14)
C54 0.0333(18) 0.0150(16) 0.0197(15) 0.0008(12) 0.0004(13) 0.0062(13)
C55 0.0311(18) 0.0191(17) 0.0312(18) -0.0015(14) 0.0022(14) 0.0087(14)
C56 0.0394(19) 0.0247(18) 0.0266(17) 0.0007(14) -0.0049(14) 0.0153(15)
C57 0.051(2) 0.0201(18) 0.0230(17) 0.0039(14) 0.0008(15) 0.0137(15)
C58 0.0363(19) 0.0246(18) 0.0234(17) 0.0026(14) 0.0053(14) 0.0066(14)
C59 0.0299(17) 0.0210(17) 0.0232(16) -0.0021(13) 0.0005(13) 0.0078(13)
C60 0.0356(19) 0.035(2) 0.0320(19) 0.0033(16) 0.0010(15) 0.0136(16)
C61 0.057(2) 0.053(3) 0.047(2) 0.017(2) 0.0133(19) 0.034(2)
C62 0.049(3) 0.057(3) 0.117(4) -0.012(3) -0.034(3) 0.021(2)
C63 0.046(2) 0.041(2) 0.054(2) 0.0112(19) 0.0190(19) 0.0182(19)
C64 0.029(3) 0.049(4) 0.037(3) -0.011(3) 0.003(2) 0.018(2)
C65 0.053(6) 0.258(16) 0.28(2) -0.221(16) 0.086(9) -0.082(8)
C66 0.0316(17) 0.0237(17) 0.0098(14) 0.0011(12) 0.0040(12) 0.0136(14)
C67 0.0297(17) 0.0260(18) 0.0161(15) 0.0025(13) 0.0028(12) 0.0095(14)
C68 0.038(2) 0.0281(19) 0.0295(18) 0.0063(15) 0.0053(15) 0.0096(15)
C69 0.049(2) 0.032(2) 0.0324(19) 0.0148(16) 0.0082(16) 0.0219(17)
C70 0.0345(19) 0.046(2) 0.0234(17) 0.0053(16) -0.0011(14) 0.0215(17)
C71 0.0280(17) 0.0341(19) 0.0128(14) 0.0012(13) 0.0019(12) 0.0141(14)
C72 0.0289(18) 0.037(2) 0.0253(17) -0.0039(15) -0.0014(14) 0.0134(15)
C73 0.033(2) 0.051(2) 0.0314(19) 0.0010(17) 0.0034(15) 0.0058(17)
C74 0.042(2) 0.074(3) 0.031(2) -0.005(2) -0.0045(17) 0.009(2)
C75 0.0265(17) 0.0304(19) 0.0296(18) 0.0037(15) -0.0013(14) 0.0075(14)
C76 0.038(2) 0.039(2) 0.047(2) 0.0033(18) -0.0058(17) 0.0045(17)
C77 0.0292(19) 0.060(3) 0.052(2) -0.008(2) -0.0041(17) 0.0230(18)
C78 0.043(2) 0.031(2) 0.0273(18) 0.0044(15) -0.0005(15) 0.0158(16)
C79 0.061(2) 0.046(2) 0.0309(19) -0.0017(17) -0.0061(18) 0.032(2)
C80 0.048(2) 0.067(3) 0.039(2) -0.011(2) -0.0062(18) 0.038(2)
C81 0.041(2) 0.052(2) 0.0296(19) -0.0035(17) 0.0063(16) 0.0234(18)
C86 0.097(4) 0.039(2) 0.035(2) -0.0158(19) -0.039(2) 0.044(3)
C87 0.087(3) 0.032(2) 0.0236(19) 0.0055(17) -0.022(2) 0.006(2)
C88 0.058(2) 0.046(3) 0.0166(17) 0.0040(16) -0.0006(16) -0.002(2)
C89 0.054(2) 0.060(3) 0.0143(17) -0.0095(17) -0.0018(15) 0.021(2)
C90 0.059(2) 0.028(2) 0.0327(19) -0.0161(16) -0.0181(18) 0.0223(18)
C91 0.046(2) 0.025(2) 0.036(2) 0.0026(16) -0.0183(17) 0.0014(16)
C92 0.033(2) 0.058(3) 0.0223(18) 0.0000(17) -0.0053(14) 0.0026(18)
C93 0.044(2) 0.076(3) 0.030(2) -0.024(2) -0.0194(17) 0.037(2)
O3 0.0385(15) 0.0484(17) 0.0527(17) -0.0093(13) 0.0016(12) 0.0087(12)
O4 0.0520(18) 0.066(2) 0.066(2) -0.0167(16) -0.0028(14) 0.0234(15)
C101 0.038(2) 0.052(3) 0.056(3) -0.018(2) 0.0114(19) 0.0031(19)
C102 0.043(2) 0.058(3) 0.081(3) 0.012(2) 0.001(2) 0.019(2)
C103 0.052(3) 0.063(3) 0.043(2) 0.016(2) 0.0088(19) 0.010(2)
C104 0.043(2) 0.052(3) 0.057(3) 0.001(2) 0.0081(19) 0.0160(19)
C111 0.041(2) 0.059(3) 0.089(4) -0.013(3) 0.008(2) 0.012(2)
C112 0.055(3) 0.060(3) 0.076(3) 0.006(3) 0.011(2) 0.025(2)
C113 0.076(3) 0.060(3) 0.069(3) 0.004(2) 0.030(3) 0.029(3)
C114 0.096(4) 0.065(3) 0.052(3) -0.011(2) -0.015(3) 0.042(3)

loop_
_atom_type_symbol
_atom_type_description
_atom_type_scat_dispersion_real
_atom_type_scat_dispersion_imag
_atom_type_scat_source
C C 0.0033 0.0016 'International Tables Vol C Tables 4.2.6.8 and 6.1.1.4'
H H 0.0000 0.0000 'International Tables Vol C Tables 4.2.6.8 and 6.1.1.4'
N N 0.0061 0.0033 'International Tables Vol C Tables 4.2.6.8 and 6.1.1.4'
O O 0.0106 0.0060 'International Tables Vol C Tables 4.2.6.8 and 6.1.1.4'
Sc Sc 0.2519 0.3716 'International Tables Vol C Tables 4.2.6.8 and 6.1.1.4'

loop_
_geom_angle_atom_site_label_1
_geom_angle_atom_site_label_2
_geom_angle_atom_site_label_3
_geom_angle
_geom_angle_site_symmetry_1
_geom_angle_site_symmetry_3
_geom_angle_publ_flag
N1 Sc1 O1 87.20(9) . . ?
N1 Sc1 C43 114.15(12) . . ?
O1 Sc1 C43 124.71(12) . . ?
N1 Sc1 C38 111.57(11) . . ?
O1 Sc1 C38 130.37(13) . . ?
C43 Sc1 C38 90.02(13) . . ?
N1 Sc1 C42 137.43(11) . . ?
O1 Sc1 C42 96.01(10) . . ?
C43 Sc1 C42 33.99(13) . . ?
C38 Sc1 C42 98.39(11) . . ?
N1 Sc1 C36 101.09(11) . . ?
O1 Sc1 C36 158.46(13) . . ?
C43 Sc1 C36 33.83(14) . . ?
C38 Sc1 C36 65.04(15) . . ?
C42 Sc1 C36 64.44(14) . . ?
N1 Sc1 C39 132.99(11) . . ?
O1 Sc1 C39 100.50(11) . . ?
C43 Sc1 C39 99.23(12) . . ?
C38 Sc1 C39 33.46(13) . . ?
C42 Sc1 C39 88.25(12) . . ?
C36 Sc1 C39 88.42(13) . . ?
N1 Sc1 C37 100.29(11) . . ?
O1 Sc1 C37 164.04(13) . . ?
C43 Sc1 C37 65.03(15) . . ?
C38 Sc1 C37 33.69(14) . . ?
C42 Sc1 C37 88.00(13) . . ?
C36 Sc1 C37 33.64(14) . . ?
C39 Sc1 C37 64.10(14) . . ?
N1 Sc1 C41 162.46(11) . . ?
O1 Sc1 C41 81.17(9) . . ?
C43 Sc1 C41 63.65(13) . . ?
C38 Sc1 C41 85.96(12) . . ?
C42 Sc1 C41 32.87(12) . . ?
C36 Sc1 C41 85.74(12) . . ?
C39 Sc1 C41 62.67(13) . . ?
C37 Sc1 C41 94.31(11) . . ?
N1 Sc1 C40 158.31(11) . . ?
O1 Sc1 C40 82.80(9) . . ?
C43 Sc1 C40 87.27(12) . . ?
C38 Sc1 C40 62.75(13) . . ?
C42 Sc1 C40 63.12(12) . . ?
C36 Sc1 C40 95.11(11) . . ?
C39 Sc1 C40 32.57(12) . . ?
C37 Sc1 C40 85.29(12) . . ?
C41 Sc1 C40 32.16(12) . . ?
C28 O1 C31 108.7(2) . . ?
C28 O1 Sc1 131.38(17) . . ?
C31 O1 Sc1 117.60(16) . . ?
C1 N1 Sc1 166.6(2) . . ?
C2 N2 C1 111.0(2) . . ?
C2 N2 C4 125.9(2) . . ?
C1 N2 C4 122.7(2) . . ?
C3 N3 C1 110.7(2) . . ?
C3 N3 C16 125.8(2) . . ?
C1 N3 C16 123.5(2) . . ?
N1 C1 N3 129.3(3) . . ?
N1 C1 N2 128.4(3) . . ?
N3 C1 N2 102.3(2) . . ?
C3 C2 N2 107.5(3) . . ?
C2 C3 N3 108.5(3) . . ?
C9 C4 C5 122.9(3) . . ?
C9 C4 N2 118.6(2) . . ?
C5 C4 N2 118.5(3) . . ?
C4 C5 C6 117.1(3) . . ?
C4 C5 C13 122.2(3) . . ?
C6 C5 C13 120.6(3) . . ?
C7 C6 C5 121.0(3) . . ?
C6 C7 C8 120.4(3) . . ?
C7 C8 C9 121.1(3) . . ?
C8 C9 C4 117.5(3) . . ?
C8 C9 C10 120.6(3) . . ?
C4 C9 C10 121.9(3) . . ?
C11 C10 C12 110.6(3) . . ?
C11 C10 C9 112.2(3) . . ?
C12 C10 C9 110.6(3) . . ?
C5 C13 C15 109.9(3) . . ?
C5 C13 C14 112.5(3) . . ?
C15 C13 C14 111.0(3) . . ?
C21 C16 C17 122.8(3) . . ?
C21 C16 N3 118.7(2) . . ?
C17 C16 N3 118.5(2) . . ?
C16 C17 C18 117.1(3) . . ?
C16 C17 C25 122.3(3) . . ?
C18 C17 C25 120.6(3) . . ?
C19 C18 C17 120.9(3) . . ?
C18 C19 C20 120.6(3) . . ?
C19 C20 C21 120.9(3) . . ?
C20 C21 C16 117.7(3) . . ?
C20 C21 C22 121.3(3) . . ?
C16 C21 C22 120.9(3) . . ?
C24 C22 C23 110.9(3) . . ?
C24 C22 C21 110.1(3) . . ?
C23 C22 C21 113.9(3) . . ?
C26 C25 C27 109.5(3) . . ?
C26 C25 C17 112.9(3) . . ?
C27 C25 C17 110.6(3) . . ?
O1 C28 C29 105.2(3) . . ?
C28 C29 C30 103.5(3) . . ?
C31 C30 C29 104.4(3) . . ?
O1 C31 C30 106.9(2) . . ?
C43 C36 C37 134.3(4) . . ?
C43 C36 Sc1 71.09(19) . . ?
C37 C36 Sc1 73.3(2) . . ?
C38 C37 C36 135.4(4) . . ?
C38 C37 Sc1 72.1(2) . . ?
C36 C37 Sc1 73.0(2) . . ?
C39 C38 C37 134.8(3) . . ?
C39 C38 Sc1 74.21(19) . . ?
C37 C38 Sc1 74.2(2) . . ?
C40 C39 C38 134.2(3) . . ?
C40 C39 Sc1 76.8(2) . . ?
C38 C39 Sc1 72.3(2) . . ?
C39 C40 C41 135.3(3) . . ?
C39 C40 Sc1 70.59(19) . . ?
C41 C40 Sc1 73.78(19) . . ?
C40 C41 C42 135.7(3) . . ?
C40 C41 Sc1 74.06(19) . . ?
C42 C41 Sc1 69.97(18) . . ?
C41 C42 C43 134.4(3) . . ?
C41 C42 Sc1 77.16(19) . . ?
C43 C42 Sc1 71.59(19) . . ?
C36 C43 C42 134.4(3) . . ?
C36 C43 Sc1 75.1(2) . . ?
C42 C43 Sc1 74.42(19) . . ?
N4 Sc2 O2 86.44(9) . . ?
N4 Sc2 C92 111.56(11) . . ?
O2 Sc2 C92 123.19(12) . . ?
N4 Sc2 C87 115.09(12) . . ?
O2 Sc2 C87 130.86(14) . . ?
C92 Sc2 C87 90.77(14) . . ?
N4 Sc2 C93 100.71(11) . . ?
O2 Sc2 C93 157.21(13) . . ?
C92 Sc2 C93 34.11(14) . . ?
C87 Sc2 C93 65.50(16) . . ?
N4 Sc2 C91 133.23(12) . . ?
O2 Sc2 C91 94.66(10) . . ?
C92 Sc2 C91 33.86(13) . . ?
C87 Sc2 C91 99.16(12) . . ?
C93 Sc2 C91 64.63(14) . . ?
N4 Sc2 C86 102.28(12) . . ?
O2 Sc2 C86 164.51(14) . . ?
C92 Sc2 C86 65.75(15) . . ?
C87 Sc2 C86 33.71(15) . . ?
C93 Sc2 C86 34.08(15) . . ?
C91 Sc2 C86 88.66(13) . . ?
N4 Sc2 C88 137.31(12) . . ?
O2 Sc2 C88 101.09(12) . . ?
C92 Sc2 C88 99.24(12) . . ?
C87 Sc2 C88 33.34(14) . . ?
C93 Sc2 C88 88.34(14) . . ?
C91 Sc2 C88 88.43(13) . . ?
C86 Sc2 C88 63.82(16) . . ?
N4 Sc2 C90 158.41(11) . . ?
O2 Sc2 C90 80.43(10) . . ?
C92 Sc2 C90 63.42(13) . . ?
C87 Sc2 C90 86.37(13) . . ?
C93 Sc2 C90 85.72(12) . . ?
C91 Sc2 C90 32.83(12) . . ?
C86 Sc2 C90 94.57(12) . . ?
C88 Sc2 C90 62.77(13) . . ?
N4 Sc2 C89 161.39(12) . . ?
O2 Sc2 C89 83.05(10) . . ?
C92 Sc2 C89 87.05(13) . . ?
C87 Sc2 C89 62.61(14) . . ?
C93 Sc2 C89 94.85(12) . . ?
C91 Sc2 C89 63.22(13) . . ?
C86 Sc2 C89 84.98(13) . . ?
C88 Sc2 C89 32.40(13) . . ?
C90 Sc2 C89 32.33(12) . . ?
C81 O2 C78 107.0(2) . . ?
C81 O2 Sc2 130.90(18) . . ?
C78 O2 Sc2 116.07(17) . . ?
C51 N4 Sc2 168.1(2) . . ?
C52 N5 C51 110.9(2) . . ?
C52 N5 C54 127.3(3) . . ?
C51 N5 C54 121.7(2) . . ?
C53 N6 C51 110.6(2) . . ?
C53 N6 C66 125.7(2) . . ?
C51 N6 C66 123.1(2) . . ?
N4 C51 N5 128.8(3) . . ?
N4 C51 N6 128.8(3) . . ?
N5 C51 N6 102.4(2) . . ?
C53 C52 N5 108.1(3) . . ?
C52 C53 N6 108.0(3) . . ?
C59 C54 C55 122.3(3) . . ?
C59 C54 N5 118.5(3) . . ?
C55 C54 N5 119.2(3) . . ?
C56 C55 C54 117.6(3) . . ?
C56 C55 C63 120.1(3) . . ?
C54 C55 C63 122.3(3) . . ?
C55 C56 C57 121.7(3) . . ?
C58 C57 C56 119.3(3) . . ?
C57 C58 C59 121.5(3) . . ?
C58 C59 C54 117.5(3) . . ?
C58 C59 C60 120.4(3) . . ?
C54 C59 C60 122.1(3) . . ?
C61 C60 C59 112.0(3) . . ?
C61 C60 C62 109.9(3) . . ?
C59 C60 C62 110.2(3) . . ?
C65 C63 C64 123.3(6) . . ?
C65 C63 C64' 98.1(11) . . ?
C64 C63 C64' 34.0(8) . . ?
C65 C63 C65' 56.2(9) . . ?
C64 C63 C65' 116.1(6) . . ?
C64' C63 C65' 124.2(9) . . ?
C65 C63 C55 114.1(5) . . ?
C64 C63 C55 113.4(3) . . ?
C64' C63 C55 113.0(8) . . ?
C65' C63 C55 122.6(5) . . ?
C71 C66 C67 123.0(3) . . ?
C71 C66 N6 118.4(3) . . ?
C67 C66 N6 118.6(3) . . ?
C68 C67 C66 117.2(3) . . ?
C68 C67 C75 122.0(3) . . ?
C66 C67 C75 120.8(3) . . ?
C69 C68 C67 121.4(3) . . ?
C68 C69 C70 120.4(3) . . ?
C69 C70 C71 120.6(3) . . ?
C66 C71 C70 117.5(3) . . ?
C66 C71 C72 121.7(3) . . ?
C70 C71 C72 120.7(3) . . ?
C71 C72 C74 114.0(3) . . ?
C71 C72 C73 110.2(3) . . ?
C74 C72 C73 110.1(3) . . ?
C76 C75 C67 113.9(3) . . ?
C76 C75 C77 110.1(3) . . ?
C67 C75 C77 110.7(3) . . ?
O2 C78 C79 106.6(3) . . ?
C80 C79 C78 104.9(3) . . ?
C81 C80 C79 102.9(3) . . ?
O2 C81 C80 103.9(3) . . ?
C87 C86 C93 135.0(4) . . ?
C87 C86 Sc2 71.9(2) . . ?
C93 C86 Sc2 72.7(2) . . ?
C88 C87 C86 134.6(4) . . ?
C88 C87 Sc2 74.7(2) . . ?
C86 C87 Sc2 74.4(2) . . ?
C89 C88 C87 134.6(4) . . ?
C89 C88 Sc2 77.0(2) . . ?
C87 C88 Sc2 72.0(2) . . ?
C88 C89 C90 135.7(4) . . ?
C88 C89 Sc2 70.6(2) . . ?
C90 C89 Sc2 73.66(19) . . ?
C91 C90 C89 135.9(3) . . ?
C91 C90 Sc2 70.38(19) . . ?
C89 C90 Sc2 74.0(2) . . ?
C90 C91 C92 133.8(3) . . ?
C90 C91 Sc2 76.8(2) . . ?
C92 C91 Sc2 71.4(2) . . ?
C91 C92 C93 134.4(3) . . ?
C91 C92 Sc2 74.7(2) . . ?
C93 C92 Sc2 74.5(2) . . ?
C92 C93 C86 134.6(4) . . ?
C92 C93 Sc2 71.4(2) . . ?
C86 C93 Sc2 73.3(2) . . ?
C101 O3 C104 104.7(3) . . ?
C111 O4 C114 105.1(3) . . ?
O3 C101 C102 105.1(3) . . ?
C101 C102 C103 104.5(3) . . ?
C104 C103 C102 103.7(3) . . ?
O3 C104 C103 106.4(3) . . ?
O4 C111 C112 106.6(4) . . ?
C111 C112 C113 104.6(4) . . ?
C114 C113 C112 103.6(4) . . ?
O4 C114 C113 106.5(4) . . ?

loop_
_geom_bond_atom_site_label_1
_geom_bond_atom_site_label_2
_geom_bond_distance
_geom_bond_site_symmetry_2
_geom_bond_publ_flag
Sc1 N1 1.982(2) . ?
Sc1 O1 2.241(2) . ?
Sc1 C43 2.377(3) . ?
Sc1 C38 2.405(3) . ?
Sc1 C42 2.413(3) . ?
Sc1 C36 2.428(3) . ?
Sc1 C39 2.429(3) . ?
Sc1 C37 2.432(3) . ?
Sc1 C41 2.504(3) . ?
Sc1 C40 2.507(3) . ?
O1 C28 1.442(4) . ?
O1 C31 1.443(3) . ?
N1 C1 1.254(4) . ?
N2 C2 1.386(4) . ?
N2 C1 1.416(3) . ?
N2 C4 1.431(4) . ?
N3 C3 1.386(4) . ?
N3 C1 1.408(4) . ?
N3 C16 1.434(3) . ?
C2 C3 1.344(4) . ?
C4 C9 1.396(4) . ?
C4 C5 1.399(4) . ?
C5 C6 1.405(4) . ?
C5 C13 1.517(4) . ?
C6 C7 1.378(5) . ?
C7 C8 1.381(5) . ?
C8 C9 1.395(4) . ?
C9 C10 1.518(4) . ?
C10 C11 1.513(5) . ?
C10 C12 1.515(5) . ?
C13 C15 1.522(4) . ?
C13 C14 1.524(4) . ?
C16 C21 1.396(4) . ?
C16 C17 1.399(4) . ?
C17 C18 1.401(4) . ?
C17 C25 1.525(4) . ?
C18 C19 1.378(4) . ?
C19 C20 1.379(4) . ?
C20 C21 1.388(4) . ?
C21 C22 1.527(4) . ?
C22 C24 1.521(5) . ?
C22 C23 1.524(5) . ?
C25 C26 1.521(5) . ?
C25 C27 1.522(5) . ?
C28 C29 1.488(4) . ?
C29 C30 1.512(5) . ?
C30 C31 1.511(4) . ?
C36 C43 1.399(6) . ?
C36 C37 1.406(6) . ?
C37 C38 1.402(6) . ?
C38 C39 1.392(5) . ?
C39 C40 1.386(5) . ?
C40 C41 1.388(5) . ?
C41 C42 1.394(5) . ?
C42 C43 1.400(5) . ?
Sc2 N4 1.965(2) . ?
Sc2 O2 2.271(2) . ?
Sc2 C92 2.380(3) . ?
Sc2 C87 2.394(3) . ?
Sc2 C93 2.419(4) . ?
Sc2 C91 2.422(3) . ?
Sc2 C86 2.427(4) . ?
Sc2 C88 2.427(3) . ?
Sc2 C90 2.503(3) . ?
Sc2 C89 2.507(3) . ?
O2 C81 1.453(4) . ?
O2 C78 1.456(4) . ?
N4 C51 1.263(4) . ?
N5 C52 1.383(4) . ?
N5 C51 1.408(4) . ?
N5 C54 1.436(4) . ?
N6 C53 1.392(4) . ?
N6 C51 1.409(3) . ?
N6 C66 1.430(4) . ?
C52 C53 1.337(4) . ?
C54 C59 1.393(4) . ?
C54 C55 1.402(4) . ?
C55 C56 1.381(4) . ?
C55 C63 1.528(5) . ?
C56 C57 1.384(5) . ?
C57 C58 1.383(5) . ?
C58 C59 1.393(4) . ?
C59 C60 1.515(4) . ?
C60 C61 1.514(5) . ?
C60 C62 1.526(5) . ?
C63 C65 1.374(8) . ?
C63 C64 1.458(6) . ?
C63 C64' 1.464(12) . ?
C63 C65' 1.483(9) . ?
C66 C71 1.396(4) . ?
C66 C67 1.400(4) . ?
C67 C68 1.392(4) . ?
C67 C75 1.521(4) . ?
C68 C69 1.381(5) . ?
C69 C70 1.386(5) . ?
C70 C71 1.400(4) . ?
C71 C72 1.517(4) . ?
C72 C74 1.523(5) . ?
C72 C73 1.536(4) . ?
C75 C76 1.518(5) . ?
C75 C77 1.532(5) . ?
C78 C79 1.527(5) . ?
C79 C80 1.516(5) . ?
C80 C81 1.515(5) . ?
C86 C87 1.398(6) . ?
C86 C93 1.420(6) . ?
C87 C88 1.384(6) . ?
C88 C89 1.379(5) . ?
C89 C90 1.395(5) . ?
C90 C91 1.394(5) . ?
C91 C92 1.399(5) . ?
C92 C93 1.408(6) . ?
O3 C101 1.416(4) . ?
O3 C104 1.431(5) . ?
O4 C111 1.422(5) . ?
O4 C114 1.428(5) . ?
C101 C102 1.509(6) . ?
C102 C103 1.517(6) . ?
C103 C104 1.504(5) . ?
C111 C112 1.464(6) . ?
C112 C113 1.534(6) . ?
C113 C114 1.508(6) . ?

loop_
_geom_torsion_atom_site_label_1
_geom_torsion_atom_site_label_2
_geom_torsion_atom_site_label_3
_geom_torsion_atom_site_label_4
_geom_torsion
_geom_torsion_site_symmetry_1
_geom_torsion_site_symmetry_2
_geom_torsion_site_symmetry_3
_geom_torsion_site_symmetry_4
_geom_torsion_publ_flag
N1 Sc1 O1 C28 -136.8(3) . . . . ?
C43 Sc1 O1 C28 -19.1(3) . . . . ?
C38 Sc1 O1 C28 107.0(3) . . . . ?
C42 Sc1 O1 C28 0.7(3) . . . . ?
C36 Sc1 O1 C28 -23.2(4) . . . . ?
C39 Sc1 O1 C28 90.0(3) . . . . ?
C37 Sc1 O1 C28 104.6(4) . . . . ?
C41 Sc1 O1 C28 30.1(3) . . . . ?
C40 Sc1 O1 C28 62.5(3) . . . . ?
N1 Sc1 O1 C31 62.9(2) . . . . ?
C43 Sc1 O1 C31 -179.5(2) . . . . ?
C38 Sc1 O1 C31 -53.3(2) . . . . ?
C42 Sc1 O1 C31 -159.7(2) . . . . ?
C36 Sc1 O1 C31 176.5(3) . . . . ?
C39 Sc1 O1 C31 -70.4(2) . . . . ?
C37 Sc1 O1 C31 -55.8(5) . . . . ?
C41 Sc1 O1 C31 -130.3(2) . . . . ?
C40 Sc1 O1 C31 -97.9(2) . . . . ?
O1 Sc1 N1 C1 141.5(9) . . . . ?
C43 Sc1 N1 C1 14.4(9) . . . . ?
C38 Sc1 N1 C1 -85.8(9) . . . . ?
C42 Sc1 N1 C1 45.7(10) . . . . ?
C36 Sc1 N1 C1 -18.5(9) . . . . ?
C39 Sc1 N1 C1 -116.7(9) . . . . ?
C37 Sc1 N1 C1 -52.7(9) . . . . ?
C41 Sc1 N1 C1 93.2(10) . . . . ?
C40 Sc1 N1 C1 -156.1(8) . . . . ?
Sc1 N1 C1 N3 -9.0(11) . . . . ?
Sc1 N1 C1 N2 170.7(7) . . . . ?
C3 N3 C1 N1 179.1(3) . . . . ?
C16 N3 C1 N1 -0.8(4) . . . . ?
C3 N3 C1 N2 -0.5(3) . . . . ?
C16 N3 C1 N2 179.5(2) . . . . ?
C2 N2 C1 N1 -179.5(3) . . . . ?
C4 N2 C1 N1 7.4(4) . . . . ?
C2 N2 C1 N3 0.2(3) . . . . ?
C4 N2 C1 N3 -172.9(2) . . . . ?
C1 N2 C2 C3 0.2(3) . . . . ?
C4 N2 C2 C3 173.0(3) . . . . ?
N2 C2 C3 N3 -0.5(3) . . . . ?
C1 N3 C3 C2 0.7(3) . . . . ?
C16 N3 C3 C2 -179.4(3) . . . . ?
C2 N2 C4 C9 111.3(3) . . . . ?
C1 N2 C4 C9 -76.7(3) . . . . ?
C2 N2 C4 C5 -70.0(4) . . . . ?
C1 N2 C4 C5 102.0(3) . . . . ?
C9 C4 C5 C6 -1.7(4) . . . . ?
N2 C4 C5 C6 179.7(3) . . . . ?
C9 C4 C5 C13 174.8(3) . . . . ?
N2 C4 C5 C13 -3.8(4) . . . . ?
C4 C5 C6 C7 1.5(5) . . . . ?
C13 C5 C6 C7 -175.1(3) . . . . ?
C5 C6 C7 C8 -0.3(5) . . . . ?
C6 C7 C8 C9 -0.7(5) . . . . ?
C7 C8 C9 C4 0.5(5) . . . . ?
C7 C8 C9 C10 -177.5(3) . . . . ?
C5 C4 C9 C8 0.8(4) . . . . ?
N2 C4 C9 C8 179.4(3) . . . . ?
C5 C4 C9 C10 178.7(3) . . . . ?
N2 C4 C9 C10 -2.7(4) . . . . ?
C8 C9 C10 C11 -48.6(4) . . . . ?
C4 C9 C10 C11 133.6(3) . . . . ?
C8 C9 C10 C12 75.4(4) . . . . ?
C4 C9 C10 C12 -102.5(4) . . . . ?
C4 C5 C13 C15 -97.8(4) . . . . ?
C6 C5 C13 C15 78.6(4) . . . . ?
C4 C5 C13 C14 138.1(3) . . . . ?
C6 C5 C13 C14 -45.6(4) . . . . ?
C3 N3 C16 C21 106.6(3) . . . . ?
C1 N3 C16 C21 -73.4(3) . . . . ?
C3 N3 C16 C17 -73.7(4) . . . . ?
C1 N3 C16 C17 106.3(3) . . . . ?
C21 C16 C17 C18 -0.6(4) . . . . ?
N3 C16 C17 C18 179.7(3) . . . . ?
C21 C16 C17 C25 179.1(3) . . . . ?
N3 C16 C17 C25 -0.6(4) . . . . ?
C16 C17 C18 C19 0.1(4) . . . . ?
C25 C17 C18 C19 -179.6(3) . . . . ?
C17 C18 C19 C20 0.5(5) . . . . ?
C18 C19 C20 C21 -0.7(5) . . . . ?
C19 C20 C21 C16 0.3(5) . . . . ?
C19 C20 C21 C22 -177.1(3) . . . . ?
C17 C16 C21 C20 0.3(4) . . . . ?
N3 C16 C21 C20 -180.0(3) . . . . ?
C17 C16 C21 C22 177.8(3) . . . . ?
N3 C16 C21 C22 -2.5(4) . . . . ?
C20 C21 C22 C24 94.2(4) . . . . ?
C16 C21 C22 C24 -83.1(4) . . . . ?
C20 C21 C22 C23 -31.1(4) . . . . ?
C16 C21 C22 C23 151.6(3) . . . . ?
C16 C17 C25 C26 -131.9(3) . . . . ?
C18 C17 C25 C26 47.8(4) . . . . ?
C16 C17 C25 C27 105.0(3) . . . . ?
C18 C17 C25 C27 -75.3(4) . . . . ?
C31 O1 C28 C29 -27.4(4) . . . . ?
Sc1 O1 C28 C29 170.9(2) . . . . ?
O1 C28 C29 C30 34.1(4) . . . . ?
C28 C29 C30 C31 -28.1(4) . . . . ?
C28 O1 C31 C30 9.2(3) . . . . ?
Sc1 O1 C31 C30 173.8(2) . . . . ?
C29 C30 C31 O1 12.2(4) . . . . ?
N1 Sc1 C36 C43 117.2(2) . . . . ?
O1 Sc1 C36 C43 6.0(4) . . . . ?
C38 Sc1 C36 C43 -134.0(2) . . . . ?
C42 Sc1 C36 C43 -20.41(19) . . . . ?
C39 Sc1 C36 C43 -109.2(2) . . . . ?
C37 Sc1 C36 C43 -150.9(3) . . . . ?
C41 Sc1 C36 C43 -46.5(2) . . . . ?
C40 Sc1 C36 C43 -77.3(2) . . . . ?
N1 Sc1 C36 C37 -92.0(2) . . . . ?
O1 Sc1 C36 C37 156.9(3) . . . . ?
C43 Sc1 C36 C37 150.9(3) . . . . ?
C38 Sc1 C36 C37 16.8(2) . . . . ?
C42 Sc1 C36 C37 130.5(2) . . . . ?
C39 Sc1 C36 C37 41.6(2) . . . . ?
C41 Sc1 C36 C37 104.4(2) . . . . ?
C40 Sc1 C36 C37 73.6(2) . . . . ?
C43 C36 C37 C38 0.2(7) . . . . ?
Sc1 C36 C37 C38 -39.9(4) . . . . ?
C43 C36 C37 Sc1 40.1(4) . . . . ?
N1 Sc1 C37 C38 -113.7(2) . . . . ?
O1 Sc1 C37 C38 3.4(5) . . . . ?
C43 Sc1 C37 C38 134.4(2) . . . . ?
C42 Sc1 C37 C38 108.4(2) . . . . ?
C36 Sc1 C37 C38 151.8(3) . . . . ?
C39 Sc1 C37 C38 19.4(2) . . . . ?
C41 Sc1 C37 C38 76.1(2) . . . . ?
C40 Sc1 C37 C38 45.2(2) . . . . ?
N1 Sc1 C37 C36 94.6(2) . . . . ?
O1 Sc1 C37 C36 -148.4(3) . . . . ?
C43 Sc1 C37 C36 -17.4(2) . . . . ?
C38 Sc1 C37 C36 -151.8(3) . . . . ?
C42 Sc1 C37 C36 -43.4(2) . . . . ?
C39 Sc1 C37 C36 -132.4(2) . . . . ?
C41 Sc1 C37 C36 -75.7(2) . . . . ?
C40 Sc1 C37 C36 -106.6(2) . . . . ?
C36 C37 C38 C39 -7.1(7) . . . . ?
Sc1 C37 C38 C39 -47.2(4) . . . . ?
C36 C37 C38 Sc1 40.1(4) . . . . ?
N1 Sc1 C38 C39 -137.0(2) . . . . ?
O1 Sc1 C38 C39 -31.5(3) . . . . ?
C43 Sc1 C38 C39 106.9(2) . . . . ?
C42 Sc1 C38 C39 73.8(2) . . . . ?
C36 Sc1 C38 C39 130.5(2) . . . . ?
C37 Sc1 C38 C39 147.3(3) . . . . ?
C41 Sc1 C38 C39 43.3(2) . . . . ?
C40 Sc1 C38 C39 19.96(19) . . . . ?
N1 Sc1 C38 C37 75.7(2) . . . . ?
O1 Sc1 C38 C37 -178.79(18) . . . . ?
C43 Sc1 C38 C37 -40.4(2) . . . . ?
C42 Sc1 C38 C37 -73.5(2) . . . . ?
C36 Sc1 C38 C37 -16.8(2) . . . . ?
C39 Sc1 C38 C37 -147.3(3) . . . . ?
C41 Sc1 C38 C37 -104.0(2) . . . . ?
C40 Sc1 C38 C37 -127.3(2) . . . . ?
C37 C38 C39 C40 -2.8(7) . . . . ?
Sc1 C38 C39 C40 -50.0(4) . . . . ?
C37 C38 C39 Sc1 47.2(4) . . . . ?
N1 Sc1 C39 C40 -154.22(18) . . . . ?
O1 Sc1 C39 C40 -58.2(2) . . . . ?
C43 Sc1 C39 C40 69.9(2) . . . . ?
C38 Sc1 C39 C40 145.7(3) . . . . ?
C42 Sc1 C39 C40 37.6(2) . . . . ?
C36 Sc1 C39 C40 102.1(2) . . . . ?
C37 Sc1 C39 C40 126.2(2) . . . . ?
C41 Sc1 C39 C40 16.04(18) . . . . ?
N1 Sc1 C39 C38 60.1(3) . . . . ?
O1 Sc1 C39 C38 156.1(2) . . . . ?
C43 Sc1 C39 C38 -75.8(2) . . . . ?
C42 Sc1 C39 C38 -108.1(2) . . . . ?
C36 Sc1 C39 C38 -43.6(2) . . . . ?
C37 Sc1 C39 C38 -19.5(2) . . . . ?
C41 Sc1 C39 C38 -129.7(2) . . . . ?
C40 Sc1 C39 C38 -145.7(3) . . . . ?
C38 C39 C40 C41 9.5(7) . . . . ?
Sc1 C39 C40 C41 -39.0(4) . . . . ?
C38 C39 C40 Sc1 48.5(4) . . . . ?
N1 Sc1 C40 C39 59.4(4) . . . . ?
O1 Sc1 C40 C39 122.6(2) . . . . ?
C43 Sc1 C40 C39 -111.9(2) . . . . ?
C38 Sc1 C40 C39 -20.5(2) . . . . ?
C42 Sc1 C40 C39 -136.9(2) . . . . ?
C36 Sc1 C40 C39 -79.0(2) . . . . ?
C37 Sc1 C40 C39 -46.7(2) . . . . ?
C41 Sc1 C40 C39 -152.5(3) . . . . ?
N1 Sc1 C40 C41 -148.1(3) . . . . ?
O1 Sc1 C40 C41 -84.84(19) . . . . ?
C43 Sc1 C40 C41 40.7(2) . . . . ?
C38 Sc1 C40 C41 132.1(2) . . . . ?
C42 Sc1 C40 C41 15.66(19) . . . . ?
C36 Sc1 C40 C41 73.6(2) . . . . ?
C39 Sc1 C40 C41 152.5(3) . . . . ?
C37 Sc1 C40 C41 105.8(2) . . . . ?
C39 C40 C41 C42 1.5(7) . . . . ?
Sc1 C40 C41 C42 -36.6(4) . . . . ?
C39 C40 C41 Sc1 38.2(4) . . . . ?
N1 Sc1 C41 C40 139.5(3) . . . . ?
O1 Sc1 C41 C40 90.51(19) . . . . ?
C43 Sc1 C41 C40 -133.4(2) . . . . ?
C38 Sc1 C41 C40 -41.4(2) . . . . ?
C42 Sc1 C41 C40 -153.7(3) . . . . ?
C36 Sc1 C41 C40 -106.6(2) . . . . ?
C39 Sc1 C41 C40 -16.22(19) . . . . ?
C37 Sc1 C41 C40 -74.1(2) . . . . ?
N1 Sc1 C41 C42 -66.8(4) . . . . ?
O1 Sc1 C41 C42 -115.8(2) . . . . ?
C43 Sc1 C41 C42 20.22(19) . . . . ?
C38 Sc1 C41 C42 112.2(2) . . . . ?
C36 Sc1 C41 C42 47.0(2) . . . . ?
C39 Sc1 C41 C42 137.4(2) . . . . ?
C37 Sc1 C41 C42 79.6(2) . . . . ?
C40 Sc1 C41 C42 153.7(3) . . . . ?
C40 C41 C42 C43 -9.8(6) . . . . ?
Sc1 C41 C42 C43 -47.4(4) . . . . ?
C40 C41 C42 Sc1 37.6(4) . . . . ?
N1 Sc1 C42 C41 155.83(18) . . . . ?
O1 Sc1 C42 C41 63.42(19) . . . . ?
C43 Sc1 C42 C41 -146.4(3) . . . . ?
C38 Sc1 C42 C41 -68.9(2) . . . . ?
C36 Sc1 C42 C41 -126.0(2) . . . . ?
C39 Sc1 C42 C41 -37.0(2) . . . . ?
C37 Sc1 C42 C41 -101.1(2) . . . . ?
C40 Sc1 C42 C41 -15.36(18) . . . . ?
N1 Sc1 C42 C43 -57.8(3) . . . . ?
O1 Sc1 C42 C43 -150.22(19) . . . . ?
C38 Sc1 C42 C43 77.4(2) . . . . ?
C36 Sc1 C42 C43 20.3(2) . . . . ?
C39 Sc1 C42 C43 109.4(2) . . . . ?
C37 Sc1 C42 C43 45.3(2) . . . . ?
C41 Sc1 C42 C43 146.4(3) . . . . ?
C40 Sc1 C42 C43 131.0(2) . . . . ?
C37 C36 C43 C42 8.7(7) . . . . ?
Sc1 C36 C43 C42 49.4(4) . . . . ?
C37 C36 C43 Sc1 -40.7(4) . . . . ?
C41 C42 C43 C36 -0.5(7) . . . . ?
Sc1 C42 C43 C36 -49.6(4) . . . . ?
C41 C42 C43 Sc1 49.1(4) . . . . ?
N1 Sc1 C43 C36 -73.1(2) . . . . ?
O1 Sc1 C43 C36 -177.31(19) . . . . ?
C38 Sc1 C43 C36 40.7(2) . . . . ?
C42 Sc1 C43 C36 145.8(3) . . . . ?
C39 Sc1 C43 C36 73.0(2) . . . . ?
C37 Sc1 C43 C36 17.3(2) . . . . ?
C41 Sc1 C43 C36 126.2(2) . . . . ?
C40 Sc1 C43 C36 103.4(2) . . . . ?
N1 Sc1 C43 C42 141.14(19) . . . . ?
O1 Sc1 C43 C42 36.9(2) . . . . ?
C38 Sc1 C43 C42 -105.1(2) . . . . ?
C36 Sc1 C43 C42 -145.8(3) . . . . ?
C39 Sc1 C43 C42 -72.8(2) . . . . ?
C37 Sc1 C43 C42 -128.4(2) . . . . ?
C41 Sc1 C43 C42 -19.60(18) . . . . ?
C40 Sc1 C43 C42 -42.4(2) . . . . ?
N4 Sc2 O2 C81 -143.6(3) . . . . ?
C92 Sc2 O2 C81 102.9(3) . . . . ?
C87 Sc2 O2 C81 -23.0(3) . . . . ?
C93 Sc2 O2 C81 107.0(4) . . . . ?
C91 Sc2 O2 C81 83.3(3) . . . . ?
C86 Sc2 O2 C81 -18.6(5) . . . . ?
C88 Sc2 O2 C81 -6.0(3) . . . . ?
C90 Sc2 O2 C81 53.6(3) . . . . ?
C89 Sc2 O2 C81 21.1(3) . . . . ?
N4 Sc2 O2 C78 67.8(2) . . . . ?
C92 Sc2 O2 C78 -45.8(2) . . . . ?
C87 Sc2 O2 C78 -171.7(2) . . . . ?
C93 Sc2 O2 C78 -41.7(4) . . . . ?
C91 Sc2 O2 C78 -65.3(2) . . . . ?
C86 Sc2 O2 C78 -167.2(4) . . . . ?
C88 Sc2 O2 C78 -154.7(2) . . . . ?
C90 Sc2 O2 C78 -95.0(2) . . . . ?
C89 Sc2 O2 C78 -127.6(2) . . . . ?
O2 Sc2 N4 C51 149.4(11) . . . . ?
C92 Sc2 N4 C51 -86.2(11) . . . . ?
C87 Sc2 N4 C51 15.4(11) . . . . ?
C93 Sc2 N4 C51 -52.4(11) . . . . ?
C91 Sc2 N4 C51 -117.5(10) . . . . ?
C86 Sc2 N4 C51 -17.6(11) . . . . ?
C88 Sc2 N4 C51 46.9(11) . . . . ?
C90 Sc2 N4 C51 -158.2(10) . . . . ?
C89 Sc2 N4 C51 93.8(11) . . . . ?
Sc2 N4 C51 N5 -21.5(13) . . . . ?
Sc2 N4 C51 N6 158.2(9) . . . . ?
C52 N5 C51 N4 -178.3(3) . . . . ?
C54 N5 C51 N4 -1.7(5) . . . . ?
C52 N5 C51 N6 1.9(3) . . . . ?
C54 N5 C51 N6 178.5(2) . . . . ?
C53 N6 C51 N4 178.4(3) . . . . ?
C66 N6 C51 N4 7.3(5) . . . . ?
C53 N6 C51 N5 -1.8(3) . . . . ?
C66 N6 C51 N5 -172.9(2) . . . . ?
C51 N5 C52 C53 -1.3(3) . . . . ?
C54 N5 C52 C53 -177.7(3) . . . . ?
N5 C52 C53 N6 0.1(3) . . . . ?
C51 N6 C53 C52 1.2(3) . . . . ?
C66 N6 C53 C52 172.0(3) . . . . ?
C52 N5 C54 C59 101.3(4) . . . . ?
C51 N5 C54 C59 -74.7(4) . . . . ?
C52 N5 C54 C55 -80.0(4) . . . . ?
C51 N5 C54 C55 104.0(3) . . . . ?
C59 C54 C55 C56 1.6(5) . . . . ?
N5 C54 C55 C56 -177.1(3) . . . . ?
C59 C54 C55 C63 -177.8(3) . . . . ?
N5 C54 C55 C63 3.5(5) . . . . ?
C54 C55 C56 C57 -0.3(5) . . . . ?
C63 C55 C56 C57 179.1(3) . . . . ?
C55 C56 C57 C58 -1.2(5) . . . . ?
C56 C57 C58 C59 1.4(5) . . . . ?
C57 C58 C59 C54 -0.1(5) . . . . ?
C57 C58 C59 C60 -179.4(3) . . . . ?
C55 C54 C59 C58 -1.4(5) . . . . ?
N5 C54 C59 C58 177.3(3) . . . . ?
C55 C54 C59 C60 177.9(3) . . . . ?
N5 C54 C59 C60 -3.5(4) . . . . ?
C58 C59 C60 C61 -60.1(4) . . . . ?
C54 C59 C60 C61 120.7(3) . . . . ?
C58 C59 C60 C62 62.6(4) . . . . ?
C54 C59 C60 C62 -116.7(4) . . . . ?
C56 C55 C63 C65 64.4(11) . . . . ?
C54 C55 C63 C65 -116.2(11) . . . . ?
C56 C55 C63 C64 -83.7(5) . . . . ?
C54 C55 C63 C64 95.6(5) . . . . ?
C56 C55 C63 C64' -46.6(11) . . . . ?
C54 C55 C63 C64' 132.8(11) . . . . ?
C56 C55 C63 C65' 128.5(6) . . . . ?
C54 C55 C63 C65' -52.1(7) . . . . ?
C53 N6 C66 C71 -68.7(4) . . . . ?
C51 N6 C66 C71 101.1(3) . . . . ?
C53 N6 C66 C67 113.8(3) . . . . ?
C51 N6 C66 C67 -76.5(3) . . . . ?
C71 C66 C67 C68 1.6(4) . . . . ?
N6 C66 C67 C68 179.0(3) . . . . ?
C71 C66 C67 C75 179.9(3) . . . . ?
N6 C66 C67 C75 -2.7(4) . . . . ?
C66 C67 C68 C69 -0.2(5) . . . . ?
C75 C67 C68 C69 -178.5(3) . . . . ?
C67 C68 C69 C70 -0.4(5) . . . . ?
C68 C69 C70 C71 -0.3(5) . . . . ?
C67 C66 C71 C70 -2.3(4) . . . . ?
N6 C66 C71 C70 -179.7(3) . . . . ?
C67 C66 C71 C72 173.6(3) . . . . ?
N6 C66 C71 C72 -3.8(4) . . . . ?
C69 C70 C71 C66 1.6(4) . . . . ?
C69 C70 C71 C72 -174.3(3) . . . . ?
C66 C71 C72 C74 144.2(3) . . . . ?
C70 C71 C72 C74 -40.0(4) . . . . ?
C66 C71 C72 C73 -91.3(4) . . . . ?
C70 C71 C72 C73 84.4(4) . . . . ?
C68 C67 C75 C76 -23.6(4) . . . . ?
C66 C67 C75 C76 158.2(3) . . . . ?
C68 C67 C75 C77 101.1(4) . . . . ?
C66 C67 C75 C77 -77.1(4) . . . . ?
C81 O2 C78 C79 19.9(3) . . . . ?
Sc2 O2 C78 C79 175.6(2) . . . . ?
O2 C78 C79 C80 4.3(4) . . . . ?
C78 C79 C80 C81 -25.3(4) . . . . ?
C78 O2 C81 C80 -36.2(4) . . . . ?
Sc2 O2 C81 C80 173.0(2) . . . . ?
C79 C80 C81 O2 37.7(4) . . . . ?
N4 Sc2 C86 C87 117.1(2) . . . . ?
O2 Sc2 C86 C87 -6.1(5) . . . . ?
C92 Sc2 C86 C87 -134.6(3) . . . . ?
C93 Sc2 C86 C87 -151.9(3) . . . . ?
C91 Sc2 C86 C87 -108.8(2) . . . . ?
C88 Sc2 C86 C87 -19.9(2) . . . . ?
C90 Sc2 C86 C87 -76.5(2) . . . . ?
C89 Sc2 C86 C87 -45.5(2) . . . . ?
N4 Sc2 C86 C93 -91.0(2) . . . . ?
O2 Sc2 C86 C93 145.8(4) . . . . ?
C92 Sc2 C86 C93 17.3(2) . . . . ?
C87 Sc2 C86 C93 151.9(3) . . . . ?
C91 Sc2 C86 C93 43.1(2) . . . . ?
C88 Sc2 C86 C93 132.0(2) . . . . ?
C90 Sc2 C86 C93 75.4(2) . . . . ?
C89 Sc2 C86 C93 106.3(2) . . . . ?
C93 C86 C87 C88 9.2(7) . . . . ?
Sc2 C86 C87 C88 48.7(4) . . . . ?
C93 C86 C87 Sc2 -39.5(4) . . . . ?
N4 Sc2 C87 C88 139.9(2) . . . . ?
O2 Sc2 C87 C88 31.6(3) . . . . ?
C92 Sc2 C87 C88 -105.8(2) . . . . ?
C93 Sc2 C87 C88 -129.4(3) . . . . ?
C91 Sc2 C87 C88 -72.8(2) . . . . ?
C86 Sc2 C87 C88 -146.3(3) . . . . ?
C90 Sc2 C87 C88 -42.5(2) . . . . ?
C89 Sc2 C87 C88 -19.5(2) . . . . ?
N4 Sc2 C87 C86 -73.8(2) . . . . ?
O2 Sc2 C87 C86 177.86(19) . . . . ?
C92 Sc2 C87 C86 40.5(2) . . . . ?
C93 Sc2 C87 C86 16.9(2) . . . . ?
C91 Sc2 C87 C86 73.5(2) . . . . ?
C88 Sc2 C87 C86 146.3(3) . . . . ?
C90 Sc2 C87 C86 103.8(2) . . . . ?
C89 Sc2 C87 C86 126.8(3) . . . . ?
C86 C87 C88 C89 0.6(7) . . . . ?
Sc2 C87 C88 C89 49.2(4) . . . . ?
C86 C87 C88 Sc2 -48.6(4) . . . . ?
N4 Sc2 C88 C89 154.2(2) . . . . ?
O2 Sc2 C88 C89 57.4(2) . . . . ?
C92 Sc2 C88 C89 -69.3(2) . . . . ?
C87 Sc2 C88 C89 -146.4(4) . . . . ?
C93 Sc2 C88 C89 -101.7(2) . . . . ?
C91 Sc2 C88 C89 -37.1(2) . . . . ?
C86 Sc2 C88 C89 -126.3(3) . . . . ?
C90 Sc2 C88 C89 -15.7(2) . . . . ?
N4 Sc2 C88 C87 -59.4(3) . . . . ?
O2 Sc2 C88 C87 -156.2(2) . . . . ?
C92 Sc2 C88 C87 77.1(2) . . . . ?
C93 Sc2 C88 C87 44.7(2) . . . . ?
C91 Sc2 C88 C87 109.4(2) . . . . ?
C86 Sc2 C88 C87 20.1(2) . . . . ?
C90 Sc2 C88 C87 130.7(3) . . . . ?
C89 Sc2 C88 C87 146.4(4) . . . . ?
C87 C88 C89 C90 -9.5(7) . . . . ?
Sc2 C88 C89 C90 38.1(4) . . . . ?
C87 C88 C89 Sc2 -47.7(4) . . . . ?
N4 Sc2 C89 C88 -67.6(4) . . . . ?
O2 Sc2 C89 C88 -123.6(2) . . . . ?
C92 Sc2 C89 C88 112.4(2) . . . . ?
C87 Sc2 C89 C88 20.0(2) . . . . ?
C93 Sc2 C89 C88 79.2(3) . . . . ?
C91 Sc2 C89 C88 137.6(3) . . . . ?
C86 Sc2 C89 C88 46.5(2) . . . . ?
C90 Sc2 C89 C88 153.3(4) . . . . ?
N4 Sc2 C89 C90 139.1(3) . . . . ?
O2 Sc2 C89 C90 83.1(2) . . . . ?
C92 Sc2 C89 C90 -40.9(2) . . . . ?
C87 Sc2 C89 C90 -133.3(3) . . . . ?
C93 Sc2 C89 C90 -74.1(2) . . . . ?
C91 Sc2 C89 C90 -15.7(2) . . . . ?
C86 Sc2 C89 C90 -106.8(2) . . . . ?
C88 Sc2 C89 C90 -153.3(3) . . . . ?
C88 C89 C90 C91 -0.2(7) . . . . ?
Sc2 C89 C90 C91 37.1(4) . . . . ?
C88 C89 C90 Sc2 -37.4(4) . . . . ?
N4 Sc2 C90 C91 61.1(4) . . . . ?
O2 Sc2 C90 C91 114.4(2) . . . . ?
C92 Sc2 C90 C91 -20.43(19) . . . . ?
C87 Sc2 C90 C91 -113.1(2) . . . . ?
C93 Sc2 C90 C91 -47.4(2) . . . . ?
C86 Sc2 C90 C91 -80.4(2) . . . . ?
C88 Sc2 C90 C91 -137.8(2) . . . . ?
C89 Sc2 C90 C91 -153.5(3) . . . . ?
N4 Sc2 C90 C89 -145.4(3) . . . . ?
O2 Sc2 C90 C89 -92.1(2) . . . . ?
C92 Sc2 C90 C89 133.1(2) . . . . ?
C87 Sc2 C90 C89 40.4(2) . . . . ?
C93 Sc2 C90 C89 106.1(2) . . . . ?
C91 Sc2 C90 C89 153.5(3) . . . . ?
C86 Sc2 C90 C89 73.1(2) . . . . ?
C88 Sc2 C90 C89 15.7(2) . . . . ?
C89 C90 C91 C92 9.3(7) . . . . ?
Sc2 C90 C91 C92 47.3(4) . . . . ?
C89 C90 C91 Sc2 -38.0(4) . . . . ?
N4 Sc2 C91 C90 -153.77(19) . . . . ?
O2 Sc2 C91 C90 -64.3(2) . . . . ?
C92 Sc2 C91 C90 145.9(3) . . . . ?
C87 Sc2 C91 C90 68.4(2) . . . . ?
C93 Sc2 C91 C90 125.6(2) . . . . ?
C86 Sc2 C91 C90 100.6(2) . . . . ?
C88 Sc2 C91 C90 36.7(2) . . . . ?
C89 Sc2 C91 C90 15.51(19) . . . . ?
N4 Sc2 C91 C92 60.3(2) . . . . ?
O2 Sc2 C91 C92 149.78(19) . . . . ?
C87 Sc2 C91 C92 -77.5(2) . . . . ?
C93 Sc2 C91 C92 -20.3(2) . . . . ?
C86 Sc2 C91 C92 -45.4(2) . . . . ?
C88 Sc2 C91 C92 -109.2(2) . . . . ?
C90 Sc2 C91 C92 -145.9(3) . . . . ?
C89 Sc2 C91 C92 -130.4(2) . . . . ?
C90 C91 C92 C93 -0.1(7) . . . . ?
Sc2 C91 C92 C93 49.0(4) . . . . ?
C90 C91 C92 Sc2 -49.0(4) . . . . ?
N4 Sc2 C92 C91 -137.12(19) . . . . ?
O2 Sc2 C92 C91 -36.8(2) . . . . ?
C87 Sc2 C92 C91 105.4(2) . . . . ?
C93 Sc2 C92 C91 146.0(3) . . . . ?
C86 Sc2 C92 C91 128.7(2) . . . . ?
C88 Sc2 C92 C91 73.0(2) . . . . ?
C90 Sc2 C92 C91 19.85(19) . . . . ?
C89 Sc2 C92 C91 42.9(2) . . . . ?
N4 Sc2 C92 C93 76.9(2) . . . . ?
O2 Sc2 C92 C93 177.16(18) . . . . ?
C87 Sc2 C92 C93 -40.6(2) . . . . ?
C91 Sc2 C92 C93 -146.0(3) . . . . ?
C86 Sc2 C92 C93 -17.3(2) . . . . ?
C88 Sc2 C92 C93 -73.0(2) . . . . ?
C90 Sc2 C92 C93 -126.2(2) . . . . ?
C89 Sc2 C92 C93 -103.1(2) . . . . ?
C91 C92 C93 C86 -8.4(7) . . . . ?
Sc2 C92 C93 C86 40.6(4) . . . . ?
C91 C92 C93 Sc2 -49.0(4) . . . . ?
C87 C86 C93 C92 -0.8(7) . . . . ?
Sc2 C86 C93 C92 -40.1(4) . . . . ?
C87 C86 C93 Sc2 39.3(4) . . . . ?
N4 Sc2 C93 C92 -112.8(2) . . . . ?
O2 Sc2 C93 C92 -6.1(4) . . . . ?
C87 Sc2 C93 C92 134.3(2) . . . . ?
C91 Sc2 C93 C92 20.17(19) . . . . ?
C86 Sc2 C93 C92 151.1(3) . . . . ?
C88 Sc2 C93 C92 109.2(2) . . . . ?
C90 Sc2 C93 C92 46.4(2) . . . . ?
C89 Sc2 C93 C92 77.4(2) . . . . ?
N4 Sc2 C93 C86 96.1(2) . . . . ?
O2 Sc2 C93 C86 -157.2(2) . . . . ?
C92 Sc2 C93 C86 -151.1(3) . . . . ?
C87 Sc2 C93 C86 -16.7(2) . . . . ?
C91 Sc2 C93 C86 -130.9(2) . . . . ?
C88 Sc2 C93 C86 -41.8(2) . . . . ?
C90 Sc2 C93 C86 -104.7(2) . . . . ?
C89 Sc2 C93 C86 -73.6(2) . . . . ?
C104 O3 C101 C102 -39.5(4) . . . . ?
O3 C101 C102 C103 26.2(4) . . . . ?
C101 C102 C103 C104 -3.6(4) . . . . ?
C101 O3 C104 C103 37.5(4) . . . . ?
C102 C103 C104 O3 -20.0(4) . . . . ?
C114 O4 C111 C112 37.9(5) . . . . ?
O4 C111 C112 C113 -26.5(5) . . . . ?
C111 C112 C113 C114 5.8(5) . . . . ?
C111 O4 C114 C113 -33.6(5) . . . . ?
C112 C113 C114 O4 16.5(5) . . . . ?
